data_4102603
loop_
_publ_author_name
'Paresma R. Patel'
'Dale L. Boger'

_publ_section_title
;
 Intramolecular [1 + 2] and [3 + 2] Cycloaddition Reactions of
 Cyclopropenone Ketals
;
_journal_name_full 'Journal of the American Chemical Society'
_journal_page_first 8527
_journal_page_last 8529
_journal_paper_doi 10.1021/ja103933n
_journal_volume 132
_journal_year 2010
_chemical_formula_sum 'C14 H20 O3'
_chemical_formula_weight 236.30
_chemical_name_systematic
; 
 ? 
;
_space_group_IT_number 2
_symmetry_cell_setting triclinic
_symmetry_space_group_name_Hall '-P 1'
_symmetry_space_group_name_H-M 'P -1'
_atom_sites_solution_hydrogens geom
_atom_sites_solution_primary direct
_atom_sites_solution_secondary difmap
_audit_creation_method SHELXL-97
_cell_angle_alpha 109.63(3)
_cell_angle_beta 106.62(3)
_cell_angle_gamma 103.44(3)
_cell_formula_units_Z 2
_cell_length_a 7.6864(15)
_cell_length_b 10.286(2)
_cell_length_c 10.406(2)
_cell_measurement_reflns_used 1155
_cell_measurement_temperature 296(2)
_cell_measurement_theta_max 22.48
_cell_measurement_theta_min 2.26
_cell_volume 691.6(4)
_computing_cell_refinement 'Bruker SMART'
_computing_data_collection 'Bruker SMART'
_computing_data_reduction 'Bruker SAINT+'
_computing_molecular_graphics 'Bruker SHELXTL'
_computing_publication_material 'Bruker SHELXTL'
_computing_structure_refinement 'SHELXL-97 (Sheldrick, 1997)'
_computing_structure_solution 'SHELXS-97 (Sheldrick, 1997)'
_diffrn_ambient_temperature 296(2)
_diffrn_measured_fraction_theta_full 0.995
_diffrn_measured_fraction_theta_max 0.995
_diffrn_measurement_device_type 'CCD area detector'
_diffrn_measurement_method 'phi and omega scans'
_diffrn_radiation_monochromator graphite
_diffrn_radiation_source 'fine-focus sealed tube'
_diffrn_radiation_type MoK\a
_diffrn_radiation_wavelength 0.71073
_diffrn_reflns_av_R_equivalents 0.0306
_diffrn_reflns_av_sigmaI/netI 0.0558
_diffrn_reflns_limit_h_max 9
_diffrn_reflns_limit_h_min -9
_diffrn_reflns_limit_k_max 12
_diffrn_reflns_limit_k_min -12
_diffrn_reflns_limit_l_max 12
_diffrn_reflns_limit_l_min -12
_diffrn_reflns_number 5087
_diffrn_reflns_theta_full 25.00
_diffrn_reflns_theta_max 25.00
_diffrn_reflns_theta_min 2.26
_diffrn_standards_decay_% 1
_exptl_absorpt_coefficient_mu 0.078
_exptl_absorpt_correction_T_max 0.9969
_exptl_absorpt_correction_T_min 0.9860
_exptl_absorpt_correction_type multi-scan
_exptl_absorpt_process_details 'SADABS (Sheldrick, 1999)'
_exptl_crystal_colour Colorless
_exptl_crystal_density_diffrn 1.135
_exptl_crystal_density_meas 0
_exptl_crystal_density_method 'not measured'
_exptl_crystal_description Parallalepiped
_exptl_crystal_F_000 256
_exptl_crystal_size_max 0.18
_exptl_crystal_size_mid 0.12
_exptl_crystal_size_min 0.04
_refine_diff_density_max 0.210
_refine_diff_density_min -0.136
_refine_diff_density_rms 0.038
_refine_ls_extinction_method none
_refine_ls_goodness_of_fit_ref 1.030
_refine_ls_hydrogen_treatment constr
_refine_ls_matrix_type full
_refine_ls_number_parameters 156
_refine_ls_number_reflns 2424
_refine_ls_number_restraints 0
_refine_ls_restrained_S_all 1.030
_refine_ls_R_factor_all 0.1469
_refine_ls_R_factor_gt 0.0802
_refine_ls_shift/su_max 0.012
_refine_ls_shift/su_mean 0.003
_refine_ls_structure_factor_coef Fsqd
_refine_ls_weighting_details 'calc w=1/[\s^2^(Fo^2^)+(0.0800P)^2^+0.3300P] where P=(Fo^2^+2Fc^2^)/3'
_refine_ls_weighting_scheme calc
_refine_ls_wR_factor_gt 0.1762
_refine_ls_wR_factor_ref 0.2118
_reflns_number_gt 1314
_reflns_number_total 2424
_reflns_threshold_expression >2sigma(I)
_cod_data_source_file ja103933n_si_007.cif
_cod_data_source_block pp66
_cod_original_cell_volume 691.6(2)
_cod_database_code 4102603

loop_
_symmetry_equiv_pos_as_xyz
'x, y, z'
'-x, -y, -z'

loop_
_atom_site_label
_atom_site_type_symbol
_atom_site_fract_x
_atom_site_fract_y
_atom_site_fract_z
_atom_site_U_iso_or_equiv
_atom_site_adp_type
_atom_site_occupancy
_atom_site_symmetry_multiplicity
_atom_site_calc_flag
_atom_site_refinement_flags
O1 O 0.1602(3) 0.2299(3) 0.6031(3) 0.0610(7) Uani 1 1 d .
O2 O 0.1842(4) 0.3765(3) 0.4758(3) 0.0681(8) Uani 1 1 d .
O3 O -0.1881(6) 0.3486(5) 0.7116(6) 0.162(2) Uani 1 1 d .
C1 C 0.4300(5) 0.5718(4) 0.8508(4) 0.0586(10) Uani 1 1 d .
C2 C 0.4282(5) 0.4732(4) 0.7309(4) 0.0539(10) Uani 1 1 d .
H2 H 0.5394 0.4634 0.7166 0.065 Uiso 1 1 calc R
C3 C 0.2219(5) 0.3776(4) 0.6186(4) 0.0554(10) Uani 1 1 d .
C4 C 0.0998(6) 0.4583(5) 0.6868(5) 0.0821(14) Uani 1 1 d .
H4 H 0.0845 0.5249 0.6392 0.099 Uiso 1 1 calc R
C5 C 0.2274(6) 0.5600(4) 0.8443(5) 0.0735(12) Uani 1 1 d .
H5 H 0.2007 0.5068 0.9031 0.088 Uiso 1 1 calc R
C6 C 0.2513(8) 0.7163(5) 0.9301(6) 0.113(2) Uani 1 1 d .
H6A H 0.1603 0.7196 0.9782 0.135 Uiso 1 1 calc R
H6B H 0.2277 0.7645 0.8647 0.135 Uiso 1 1 calc R
C7 C 0.4583(8) 0.7922(6) 1.0445(6) 0.1158(19) Uani 1 1 d .
H7A H 0.4630 0.7921 1.1386 0.139 Uiso 1 1 calc R
H7B H 0.5090 0.8941 1.0596 0.139 Uiso 1 1 calc R
C8 C 0.5805(6) 0.7077(4) 0.9875(4) 0.0786(13) Uani 1 1 d .
H8A H 0.6718 0.7664 0.9623 0.094 Uiso 1 1 calc R
H8B H 0.6521 0.6805 1.0610 0.094 Uiso 1 1 calc R
C9 C 0.2532(5) 0.1426(4) 0.5295(4) 0.0602(10) Uani 1 1 d .
H9A H 0.2046 0.0430 0.5212 0.072 Uiso 1 1 calc R
H9B H 0.3924 0.1850 0.5889 0.072 Uiso 1 1 calc R
C10 C 0.2167(5) 0.1350(4) 0.3741(4) 0.0594(10) Uani 1 1 d .
C11 C 0.2764(6) 0.2954(4) 0.3949(4) 0.0682(11) Uani 1 1 d .
H11A H 0.4167 0.3437 0.4479 0.082 Uiso 1 1 calc R
H11B H 0.2419 0.2966 0.2982 0.082 Uiso 1 1 calc R
C12 C 0.0011(6) 0.0493(5) 0.2710(5) 0.0871(14) Uani 1 1 d .
H12A H -0.0768 0.0968 0.3121 0.105 Uiso 1 1 calc R
H12B H -0.0352 -0.0504 0.2612 0.105 Uiso 1 1 calc R
H12C H -0.0199 0.0479 0.1750 0.105 Uiso 1 1 calc R
C13 C 0.3438(7) 0.0609(5) 0.3103(5) 0.0997(16) Uani 1 1 d .
H13A H 0.3301 0.0650 0.2173 0.120 Uiso 1 1 calc R
H13B H 0.3031 -0.0406 0.2949 0.120 Uiso 1 1 calc R
H13C H 0.4777 0.1120 0.3789 0.120 Uiso 1 1 calc R
C14 C -0.1013(7) 0.3594(6) 0.6395(7) 0.111(2) Uani 1 1 d .
H14 H -0.1669 0.2975 0.5383 0.134 Uiso 1 1 calc R

loop_
_atom_site_aniso_label
_atom_site_aniso_U_11
_atom_site_aniso_U_22
_atom_site_aniso_U_33
_atom_site_aniso_U_23
_atom_site_aniso_U_13
_atom_site_aniso_U_12
O1 0.0583(16) 0.0551(16) 0.0643(16) 0.0206(13) 0.0304(14) 0.0116(13)
O2 0.0796(19) 0.0587(16) 0.0591(17) 0.0218(13) 0.0189(15) 0.0296(15)
O3 0.111(3) 0.175(4) 0.231(5) 0.078(4) 0.122(4) 0.056(3)
C1 0.059(2) 0.048(2) 0.065(2) 0.0205(19) 0.024(2) 0.0218(19)
C2 0.045(2) 0.052(2) 0.062(2) 0.0197(19) 0.0238(19) 0.0195(18)
C3 0.048(2) 0.048(2) 0.058(2) 0.0119(18) 0.021(2) 0.0151(18)
C4 0.051(3) 0.092(3) 0.084(3) 0.016(3) 0.023(2) 0.032(2)
C5 0.070(3) 0.068(3) 0.080(3) 0.021(2) 0.033(2) 0.034(2)
C6 0.108(4) 0.104(4) 0.093(4) 0.001(3) 0.025(3) 0.063(4)
C7 0.129(5) 0.089(4) 0.090(4) 0.002(3) 0.025(4) 0.052(4)
C8 0.086(3) 0.064(3) 0.064(3) 0.014(2) 0.020(2) 0.023(2)
C9 0.060(2) 0.044(2) 0.071(3) 0.0239(19) 0.023(2) 0.0153(19)
C10 0.063(3) 0.044(2) 0.060(2) 0.0150(18) 0.024(2) 0.0131(19)
C11 0.080(3) 0.061(3) 0.057(2) 0.023(2) 0.029(2) 0.017(2)
C12 0.087(3) 0.073(3) 0.071(3) 0.022(2) 0.016(3) 0.010(3)
C13 0.122(4) 0.083(3) 0.090(3) 0.016(3) 0.062(3) 0.038(3)
C14 0.066(3) 0.104(4) 0.151(5) 0.024(4) 0.057(3) 0.039(3)

loop_
_atom_type_symbol
_atom_type_description
_atom_type_scat_dispersion_real
_atom_type_scat_dispersion_imag
_atom_type_scat_source
C C 0.0033 0.0016 'International Tables Vol C Tables 4.2.6.8 and 6.1.1.4'
H H 0.0000 0.0000 'International Tables Vol C Tables 4.2.6.8 and 6.1.1.4'
O O 0.0106 0.0060 'International Tables Vol C Tables 4.2.6.8 and 6.1.1.4'

loop_
_geom_angle_atom_site_label_1
_geom_angle_atom_site_label_2
_geom_angle_atom_site_label_3
_geom_angle
C3 O1 C9 112.9(2)
C3 O2 C11 113.4(3)
C2 C1 C8 136.7(4)
C2 C1 C5 112.8(3)
C8 C1 C5 110.0(3)
C1 C2 C3 111.3(3)
O1 C3 O2 109.7(3)
O1 C3 C2 114.3(3)
O2 C3 C2 113.8(3)
O1 C3 C4 108.7(3)
O2 C3 C4 107.4(3)
C2 C3 C4 102.3(3)
C14 C4 C5 122.9(4)
C14 C4 C3 113.0(4)
C5 C4 C3 107.3(3)
C4 C5 C6 128.6(4)
C4 C5 C1 103.4(3)
C6 C5 C1 103.3(4)
C5 C6 C7 106.4(4)
C6 C7 C8 108.0(4)
C1 C8 C7 103.4(4)
O1 C9 C10 112.0(3)
C11 C10 C12 110.4(3)
C11 C10 C9 105.9(3)
C12 C10 C9 110.5(3)
C11 C10 C13 109.9(3)
C12 C10 C13 110.3(3)
C9 C10 C13 109.7(3)
O2 C11 C10 112.1(3)
O3 C14 C4 128.4(6)

loop_
_geom_bond_atom_site_label_1
_geom_bond_atom_site_label_2
_geom_bond_distance
O1 C3 1.420(4)
O1 C9 1.433(4)
O2 C3 1.426(4)
O2 C11 1.432(4)
O3 C14 1.153(6)
C1 C2 1.311(5)
C1 C8 1.513(5)
C1 C5 1.514(5)
C2 C3 1.513(5)
C3 C4 1.556(5)
C4 C14 1.471(6)
C4 C5 1.481(5)
C5 C6 1.490(5)
C6 C7 1.508(6)
C7 C8 1.530(6)
C9 C10 1.531(5)
C10 C11 1.527(5)
C10 C12 1.530(5)
C10 C13 1.534(5)

loop_
_geom_torsion_atom_site_label_1
_geom_torsion_atom_site_label_2
_geom_torsion_atom_site_label_3
_geom_torsion_atom_site_label_4
_geom_torsion
C8 C1 C2 C3 -169.2(4)
C5 C1 C2 C3 1.2(5)
C9 O1 C3 O2 57.9(4)
C9 O1 C3 C2 -71.3(4)
C9 O1 C3 C4 175.1(3)
C11 O2 C3 O1 -57.6(4)
C11 O2 C3 C2 72.0(4)
C11 O2 C3 C4 -175.6(3)
C1 C2 C3 O1 -108.1(4)
C1 C2 C3 O2 124.7(3)
C1 C2 C3 C4 9.2(4)
O1 C3 C4 C14 -33.5(5)
O2 C3 C4 C14 85.1(5)
C2 C3 C4 C14 -154.8(4)
O1 C3 C4 C5 105.1(4)
O2 C3 C4 C5 -136.3(4)
C2 C3 C4 C5 -16.2(5)
C14 C4 C5 C6 -90.1(7)
C3 C4 C5 C6 136.3(5)
C14 C4 C5 C1 150.3(4)
C3 C4 C5 C1 16.8(5)
C2 C1 C5 C4 -11.7(5)
C8 C1 C5 C4 161.4(4)
C2 C1 C5 C6 -147.4(4)
C8 C1 C5 C6 25.6(5)
C4 C5 C6 C7 -149.5(5)
C1 C5 C6 C7 -29.9(5)
C5 C6 C7 C8 24.3(6)
C2 C1 C8 C7 159.7(5)
C5 C1 C8 C7 -11.0(5)
C6 C7 C8 C1 -8.0(6)
C3 O1 C9 C10 -58.3(4)
O1 C9 C10 C11 52.9(4)
O1 C9 C10 C12 -66.7(4)
O1 C9 C10 C13 171.4(3)
C3 O2 C11 C10 57.3(4)
C12 C10 C11 O2 67.4(4)
C9 C10 C11 O2 -52.3(4)
C13 C10 C11 O2 -170.7(3)
C5 C4 C14 O3 2.2(9)
C3 C4 C14 O3 133.5(6)
